data_2201325
loop_
_publ_author_name
'D. Scott Bohle'
'Daniel Stasko'

_publ_section_title
'[<i>N</i>-(2-Oxidophenyl)salicylaldiminato-\k^3^<i>N</i>,<i>O</i>,<i>O</i>'](2,2':6',2''-terpyridine-\k^3^<i>N</i>)copper(II)'
_journal_issue 7
_journal_name_full 'Acta Crystallographica Section E'
_journal_page_first m340
_journal_page_last m341
_journal_paper_doi 10.1107/S1600536802010188
_journal_volume 58
_journal_year 2002
_chemical_formula_iupac '[Cu (C13 H9 N O2) (C15 H11 N3)]'
_chemical_formula_moiety 'C28 H20 Cu N4 O2'
_chemical_formula_sum 'C28 H20 Cu N4 O2'
_chemical_formula_weight 508.02
_chemical_name_common 'Terpy Copper(II) Salicylaldimine'
_space_group_IT_number 15
_symmetry_cell_setting monoclinic
_symmetry_space_group_name_Hall '-C 2yc'
_symmetry_space_group_name_H-M 'C 1 2/c 1'
_atom_sites_solution_hydrogens geom
_atom_sites_solution_primary direct
_atom_sites_solution_secondary difmap
_audit_creation_method SHELXL-97
_cell_angle_alpha 90.00
_cell_angle_beta 102.87(3)
_cell_angle_gamma 90.00
_cell_formula_units_Z 4
_cell_length_a 17.132(3)
_cell_length_b 13.918(3)
_cell_length_c 9.793(2)
_cell_measurement_reflns_used 20
_cell_measurement_temperature 293(2)
_cell_measurement_theta_max 22.5
_cell_measurement_theta_min 1.5
_cell_volume 2276.4(8)
_computing_cell_refinement XSCANS/P4
_computing_data_collection 'XSCANS/P4 (Siemens, 1994)'
_computing_data_reduction XSCANS/P4
_computing_molecular_graphics 'SHELXTL (Bruker, 2000)'
_computing_publication_material SHELXTL
_computing_structure_refinement 'SHELXL97 (Sheldrick, 1997)'
_computing_structure_solution 'SHELXS97 (Sheldrick, 1997)'
_diffrn_ambient_temperature 293(2)
_diffrn_measured_fraction_theta_full 0.998
_diffrn_measured_fraction_theta_max 0.998
_diffrn_measurement_device_type 'Siemens P4'
_diffrn_measurement_method \w
_diffrn_radiation_monochromator graphite
_diffrn_radiation_source 'fine-focus sealed tube'
_diffrn_radiation_type MoK\a
_diffrn_radiation_wavelength 0.71073
_diffrn_reflns_av_R_equivalents 0.0353
_diffrn_reflns_av_sigmaI/netI 0.0639
_diffrn_reflns_limit_h_max 1
_diffrn_reflns_limit_h_min -20
_diffrn_reflns_limit_k_max 16
_diffrn_reflns_limit_k_min -1
_diffrn_reflns_limit_l_max 11
_diffrn_reflns_limit_l_min -11
_diffrn_reflns_number 2417
_diffrn_reflns_theta_full 24.99
_diffrn_reflns_theta_max 24.99
_diffrn_reflns_theta_min 1.90
_diffrn_standards_decay_% 0
_diffrn_standards_interval_count 47
_diffrn_standards_number 3
_exptl_absorpt_coefficient_mu 0.994
_exptl_absorpt_correction_T_max 0.7427
_exptl_absorpt_correction_T_min 0.6658
_exptl_absorpt_correction_type '\y scan'
_exptl_absorpt_process_details '(XSCANS/P4; Siemens, 1994)'
_exptl_crystal_colour 'dark green'
_exptl_crystal_density_diffrn 1.482
_exptl_crystal_density_meas ?
_exptl_crystal_density_method 'not measured'
_exptl_crystal_description rhomb
_exptl_crystal_F_000 1044
_exptl_crystal_size_max 0.5
_exptl_crystal_size_mid 0.3
_exptl_crystal_size_min 0.3
_refine_diff_density_max 0.281
_refine_diff_density_min -0.341
_refine_ls_extinction_method none
_refine_ls_goodness_of_fit_ref 1.006
_refine_ls_hydrogen_treatment mixed
_refine_ls_matrix_type full
_refine_ls_number_parameters 171
_refine_ls_number_reflns 1997
_refine_ls_number_restraints 0
_refine_ls_restrained_S_all 1.006
_refine_ls_R_factor_all 0.0800
_refine_ls_R_factor_gt 0.0447
_refine_ls_shift/su_max <0.001
_refine_ls_shift/su_mean 0.000
_refine_ls_structure_factor_coef Fsqd
_refine_ls_weighting_details 'calc w = 1/[\s^2^(Fo^2^)+(0.0421P)^2^+0.7221P] where P = (Fo^2^+2Fc^2^)/3'
_refine_ls_weighting_scheme calc
_refine_ls_wR_factor_gt 0.0920
_refine_ls_wR_factor_ref 0.1050
_reflns_number_gt 1395
_reflns_number_total 1997
_reflns_threshold_expression I>2\s(I)
_cod_data_source_file cf6181.cif
_cod_data_source_block I
_cod_depositor_comments
;
The following automatic conversions were performed:
'_symmetry_cell_setting' value 'Monoclinic' changed to 'monoclinic'
according to '/home/saulius/struct/CIF-dictionaries/cif_core.dic'
dictionary named 'cif_core.dic' version 2.4.1 from 2010-06-29.

Automatic conversion script
Id: cif_fix_enum 1527 2010-12-29 10:47:43Z saulius 

The following automatic conversions were performed:

'_symmetry_cell_setting' value 'Monoclinic' changed to 'monoclinic'
according to /home/saulius/struct/CIF-dictionaries/cif_core.dic
dictionary named 'cif_core.dic' version 2.4.1 from 2010-06-29.

Automatic conversion script
Id: cif_fix_values 1715 2011-07-08 13:25:40Z adriana 

The following automatic conversions were performed:

'_exptl_crystal_density_meas' value 'not measured' was changed to '?'
- the value is perceived as not measured.

Automatic conversion script
Id: cif_fix_values 3008 2015-01-20 13:52:24Z robertas 
;
_cod_original_cell_volume 2276.5(8)
_cod_original_sg_symbol_H-M 'C 2/c'
_cod_database_code 2201325
_cod_database_fobs_code 2201325

loop_
_symmetry_equiv_pos_as_xyz
'x, y, z'
'-x, y, -z+1/2'
'x+1/2, y+1/2, z'
'-x+1/2, y+1/2, -z+1/2'
'-x, -y, -z'
'x, -y, z-1/2'
'-x+1/2, -y+1/2, -z'
'x+1/2, -y+1/2, z-1/2'

loop_
_atom_site_label
_atom_site_fract_x
_atom_site_fract_y
_atom_site_fract_z
_atom_site_U_iso_or_equiv
_atom_site_adp_type
_atom_site_calc_flag
_atom_site_refinement_flags
_atom_site_occupancy
_atom_site_disorder_assembly
_atom_site_disorder_group
_atom_site_type_symbol
Cu1 1.0000 0.21678(5) 0.2500 0.0441(2) Uani d S 1 . . Cu
O1 1.07961(17) 0.2199(2) 0.1352(3) 0.0660(8) Uani d . 1 . . O
N1 1.0194(3) 0.3559(4) 0.2259(6) 0.0321(14) Uani d P 0.50 . . N
N2 0.90201(19) 0.1705(2) 0.0544(3) 0.0511(8) Uani d . 1 . . N
N3 1.0000 0.0664(3) 0.2500 0.0364(9) Uani d S 1 . . N
C1 0.9833(5) 0.4226(6) 0.2780(8) 0.040(2) Uani d P 0.50 . . C
C2 1.0718(2) 0.3912(3) 0.1335(4) 0.0540(11) Uani d . 1 . . C
C3 1.0972(3) 0.4770(3) 0.0845(4) 0.0665(12) Uani d . 1 . . C
C4 1.1476(3) 0.4795(3) -0.0064(4) 0.0610(11) Uani d . 1 . . C
C5 1.1735(2) 0.3934(3) -0.0502(4) 0.0537(10) Uani d . 1 . . C
C6 1.1509(2) 0.3075(3) -0.0033(4) 0.0487(10) Uani d . 1 . . C
C7 1.0995(2) 0.3028(3) 0.0908(4) 0.0483(10) Uani d . 1 . . C
C8 0.8528(3) 0.2267(3) -0.0395(4) 0.0654(11) Uani d . 1 . . C
C9 0.8014(3) 0.1907(4) -0.1551(5) 0.0735(14) Uani d . 1 . . C
C10 0.8004(3) 0.0947(4) -0.1774(4) 0.0713(13) Uani d . 1 . . C
C11 0.8498(3) 0.0351(3) -0.0835(4) 0.0613(11) Uani d . 1 . . C
C12 0.8997(2) 0.0764(3) 0.0335(3) 0.0424(9) Uani d . 1 . . C
C13 0.9529(2) 0.0178(2) 0.1433(3) 0.0400(8) Uani d . 1 . . C
C14 0.9540(2) -0.0821(3) 0.1398(4) 0.0540(10) Uani d . 1 . . C
C15 1.0000 -0.1315(4) 0.2500 0.0597(16) Uani d S 1 . . C
H1 1.0000 0.490(5) 0.2500 0.09(2) Uiso d S 1 . . H
H3A 1.0794 0.5347 0.1145 0.080 Uiso calc R 1 . . H
H4A 1.1640 0.5377 -0.0376 0.073 Uiso calc R 1 . . H
H5A 1.2070 0.3938 -0.1130 0.064 Uiso calc R 1 . . H
H6A 1.1698 0.2507 -0.0342 0.058 Uiso calc R 1 . . H
H8A 0.8540 0.2928 -0.0248 0.078 Uiso calc R 1 . . H
H9A 0.7678 0.2313 -0.2173 0.088 Uiso calc R 1 . . H
H10A 0.7662 0.0689 -0.2561 0.086 Uiso calc R 1 . . H
H11A 0.8498 -0.0309 -0.0981 0.074 Uiso calc R 1 . . H
H14A 0.9239 -0.1150 0.0633 0.065 Uiso calc R 1 . . H
H15A 1.0000 -0.1983 0.2500 0.072 Uiso calc SR 1 . . H

loop_
_atom_site_aniso_label
_atom_site_aniso_U_11
_atom_site_aniso_U_22
_atom_site_aniso_U_33
_atom_site_aniso_U_12
_atom_site_aniso_U_13
_atom_site_aniso_U_23
Cu1 0.0617(5) 0.0313(4) 0.0410(4) 0.000 0.0147(3) 0.000
O1 0.081(2) 0.0681(18) 0.0540(16) -0.0311(17) 0.0270(15) -0.0001(15)
N1 0.032(4) 0.027(3) 0.038(4) 0.005(3) 0.009(3) -0.004(3)
N2 0.057(2) 0.0481(19) 0.0461(18) 0.0051(17) 0.0082(16) -0.0014(16)
N3 0.041(2) 0.033(2) 0.037(2) 0.000 0.013(2) 0.000
C1 0.046(6) 0.033(4) 0.038(6) 0.000(4) 0.007(3) -0.002(4)
C2 0.036(2) 0.089(3) 0.036(2) -0.003(2) 0.0064(17) 0.003(2)
C3 0.065(3) 0.068(3) 0.065(3) 0.027(2) 0.012(2) -0.003(2)
C4 0.068(3) 0.051(3) 0.066(3) 0.005(2) 0.019(2) 0.012(2)
C5 0.057(2) 0.056(3) 0.055(2) -0.007(2) 0.025(2) 0.0011(19)
C6 0.052(2) 0.049(3) 0.049(2) -0.0091(18) 0.0178(19) -0.0062(17)
C7 0.045(2) 0.065(3) 0.0341(19) -0.0160(19) 0.0061(17) -0.0010(18)
C8 0.071(3) 0.065(3) 0.055(3) 0.009(2) 0.005(2) 0.003(2)
C9 0.062(3) 0.099(4) 0.055(3) 0.003(3) 0.005(2) 0.014(3)
C10 0.057(3) 0.106(4) 0.047(2) -0.023(3) 0.003(2) 0.001(3)
C11 0.063(3) 0.068(3) 0.053(2) -0.026(2) 0.013(2) -0.006(2)
C12 0.041(2) 0.050(2) 0.039(2) -0.0088(18) 0.0153(17) -0.0026(18)
C13 0.048(2) 0.0360(19) 0.041(2) -0.0067(17) 0.0203(18) -0.0048(16)
C14 0.068(3) 0.041(2) 0.060(2) -0.014(2) 0.030(2) -0.0104(19)
C15 0.076(4) 0.030(3) 0.082(4) 0.000 0.038(4) 0.000

loop_
_atom_type_symbol
_atom_type_description
_atom_type_scat_dispersion_real
_atom_type_scat_dispersion_imag
_atom_type_scat_source
C C 0.0033 0.0016 'International Tables Vol C Tables 4.2.6.8 and 6.1.1.4'
H H 0.0000 0.0000 'International Tables Vol C Tables 4.2.6.8 and 6.1.1.4'
N N 0.0061 0.0033 'International Tables Vol C Tables 4.2.6.8 and 6.1.1.4'
O O 0.0106 0.0060 'International Tables Vol C Tables 4.2.6.8 and 6.1.1.4'
Cu Cu 0.3201 1.2651 'International Tables Vol C Tables 4.2.6.8 and 6.1.1.4'

loop_
_geom_angle_atom_site_label_1
_geom_angle_atom_site_label_2
_geom_angle_atom_site_label_3
_geom_angle_site_symmetry_1
_geom_angle_site_symmetry_3
_geom_angle
_geom_angle_publ_flag
O1 Cu1 O1 . 2_755 177.48(18) ?
O1 Cu1 N1 . 2_755 101.73(16) yes
O1 Cu1 N1 2_755 2_755 75.75(16) ?
O1 Cu1 N1 . . 75.75(16) yes
O1 Cu1 N1 2_755 . 101.73(16) ?
O1 Cu1 N3 . . 91.26(9) yes
O1 Cu1 N2 . . 90.03(11) yes
N1 Cu1 N2 . . 106.2(2) yes
N3 Cu1 N2 . . 74.02(8) yes
O1 Cu1 N2 . 2_755 90.67(11) ?
N1 Cu1 N2 . 2_755 104.9(2) ?
N3 Cu1 N2 . 2_755 74.02(8) ?
N2 Cu1 N2 . 2_755 148.03(16) yes
C7 O1 Cu1 . . 118.6(3) yes
C1 N1 C2 . . 114.3(5) ?
C1 N1 Cu1 2_755 . 165.9(7) ?
C1 N1 Cu1 . . 123.4(4) ?
C2 N1 Cu1 . . 122.1(3) ?
C1 C1 C2 2_755 2_755 162.8(3) ?
N1 C1 C2 2_755 2_755 72.4(6) ?
N1 C1 C2 . 2_755 116.4(6) ?
C1 C1 H1 2_755 . 64.9(17) ?
N1 C1 H1 2_755 . 155.1(19) ?
N1 C1 H1 . . 111.4(18) ?
C2 C1 H1 2_755 . 132.2(17) ?
C12 N2 C8 . . 118.3(4) ?
C12 N2 Cu1 . . 113.0(2) ?
C8 N2 Cu1 . . 128.6(3) ?
C13 N3 C13 . 2_755 119.9(4) ?
C13 N3 Cu1 . . 120.1(2) ?
C13 N3 Cu1 2_755 . 120.1(2) ?
C3 C2 C7 . . 119.5(3) ?
C3 C2 C1 . 2_755 103.7(4) ?
C7 C2 C1 . 2_755 136.8(4) ?
C3 C2 N1 . . 140.1(4) ?
C7 C2 N1 . . 100.4(4) yes
C4 C3 C2 . . 122.4(4) ?
C4 C3 H3A . . 118.8 ?
C2 C3 H3A . . 118.8 ?
C3 C4 C5 . . 118.2(4) ?
C3 C4 H4A . . 120.9 ?
C5 C4 H4A . . 120.9 ?
C6 C5 C4 . . 121.3(4) ?
C6 C5 H5A . . 119.3 ?
C4 C5 H5A . . 119.3 ?
C5 C6 C7 . . 121.7(3) ?
C5 C6 H6A . . 119.2 ?
C7 C6 H6A . . 119.2 ?
O1 C7 C6 . . 120.4(4) ?
O1 C7 C2 . . 122.7(4) ?
C6 C7 C2 . . 116.9(3) ?
N2 C8 C9 . . 122.8(4) ?
N2 C8 H8A . . 118.6 ?
C9 C8 H8A . . 118.6 ?
C10 C9 C8 . . 118.6(4) ?
C10 C9 H9A . . 120.7 ?
C8 C9 H9A . . 120.7 ?
C9 C10 C11 . . 120.2(4) ?
C9 C10 H10A . . 119.9 ?
C11 C10 H10A . . 119.9 ?
C10 C11 C12 . . 118.3(4) ?
C10 C11 H11A . . 120.9 ?
C12 C11 H11A . . 120.9 ?
N2 C12 C11 . . 121.8(4) ?
N2 C12 C13 . . 115.9(3) ?
C11 C12 C13 . . 122.3(4) ?
N3 C13 C14 . . 120.7(4) ?
N3 C13 C12 . . 116.7(3) ?
C14 C13 C12 . . 122.7(3) ?
C15 C14 C13 . . 119.4(4) ?
C15 C14 H14A . . 120.3 ?
C13 C14 H14A . . 120.3 ?
C14 C15 C14 2_755 . 119.8(5) ?
C14 C15 H15A 2_755 . 120.1 ?
C14 C15 H15A . . 120.1 ?

loop_
_geom_bond_atom_site_label_1
_geom_bond_atom_site_label_2
_geom_bond_site_symmetry_2
_geom_bond_distance
_geom_bond_publ_flag
Cu1 O1 . 1.952(3) yes
Cu1 N1 . 1.987(5) yes
Cu1 N3 . 2.093(4) yes
Cu1 N2 . 2.339(3) yes
O1 C7 . 1.305(4) yes
N1 C1 . 1.283(7) yes
N1 C2 . 1.493(6) yes
C1 H1 . 1.04(6) ?
N2 C12 . 1.326(5) ?
N2 C8 . 1.350(5) ?
N3 C13 . 1.351(4) ?
C2 C3 . 1.393(6) ?
C2 C7 . 1.416(5) ?
C3 C4 . 1.372(5) ?
C3 H3A . 0.930 ?
C4 C5 . 1.378(5) ?
C4 H4A . 0.930 ?
C5 C6 . 1.369(5) ?
C5 H5A . 0.930 ?
C6 C7 . 1.410(5) ?
C6 H6A . 0.930 ?
C8 C9 . 1.366(6) ?
C8 H8A . 0.930 ?
C9 C10 . 1.353(6) ?
C9 H9A . 0.930 ?
C10 C11 . 1.380(6) ?
C10 H10A . 0.930 ?
C11 C12 . 1.392(5) ?
C11 H11A . 0.930 ?
C12 C13 . 1.488(5) ?
C13 C14 . 1.391(5) ?
C14 C15 . 1.371(5) ?
C14 H14A . 0.930 ?
C15 H15A . 0.930 ?
